data_4329283
loop_
_publ_author_name
'Guddekoppa S. Ananthnag'
'Seema Kuntavalli'
'Joel T. Mague'
'Maravanji S. Balakrishna'

_publ_section_title
;
 Resorcinol Based Acyclic Dimeric and Cyclic Di- and Tetrameric
 Cyclodiphosphazanes: Synthesis, Structural Studies, and Transition Metal
 Complexes
;
_journal_name_full 'Inorganic Chemistry'
_journal_page_first 5919
_journal_page_last 5930
_journal_paper_doi 10.1021/ic300541n
_journal_volume 51
_journal_year 2012
_chemical_formula_moiety 'C56 H88 N8 O8 P8'
_chemical_formula_sum 'C56 H88 N8 O8 P8'
_chemical_formula_weight 1249.10
_chemical_name_systematic
; 
 ? 
;
_space_group_IT_number 14
_symmetry_cell_setting monoclinic
_symmetry_space_group_name_Hall '-P 2yn'
_symmetry_space_group_name_H-M 'P 1 21/n 1'
_atom_sites_solution_hydrogens geom
_atom_sites_solution_primary direct
_atom_sites_solution_secondary difmap
_audit_creation_method SHELXL-97
_cell_angle_alpha 90.00
_cell_angle_beta 97.656(2)
_cell_angle_gamma 90.00
_cell_formula_units_Z 2
_cell_length_a 14.0072(15)
_cell_length_b 9.5032(10)
_cell_length_c 25.390(3)
_cell_measurement_reflns_used 9968
_cell_measurement_temperature 100(2)
_cell_measurement_theta_max 28.39
_cell_measurement_theta_min 2.29
_cell_volume 3349.6(6)
_computing_cell_refinement 'Bruker SAINT (Bruker-AXS 2008)'
_computing_data_collection 'Bruker APEX2 (Bruker-AXS, 2009)'
_computing_data_reduction 'Bruker SAINT (Bruker-AXS 2008)'
_computing_molecular_graphics 'Bruker SHELXTL(Bruker-AXS 2008a)'
_computing_publication_material 'Bruker SHELXTL(Bruker-AXS 2008a)'
_computing_structure_refinement 'SHELXL-97 (Sheldrick, 2008)'
_computing_structure_solution 'SHELXS-97 (Sheldrick, 2008)'
_diffrn_ambient_temperature 100(2)
_diffrn_measured_fraction_theta_full 0.993
_diffrn_measured_fraction_theta_max 0.993
_diffrn_measurement_device_type 'Bruker APEX-I CCD'
_diffrn_measurement_method '\f and \w scans'
_diffrn_radiation_monochromator graphite
_diffrn_radiation_source 'fine-focus sealed tube'
_diffrn_radiation_type MoK\a
_diffrn_radiation_wavelength 0.71073
_diffrn_reflns_av_R_equivalents 0.0446
_diffrn_reflns_av_sigmaI/netI 0.0301
_diffrn_reflns_limit_h_max 18
_diffrn_reflns_limit_h_min -18
_diffrn_reflns_limit_k_max 12
_diffrn_reflns_limit_k_min -12
_diffrn_reflns_limit_l_max 33
_diffrn_reflns_limit_l_min -33
_diffrn_reflns_number 55995
_diffrn_reflns_theta_full 28.41
_diffrn_reflns_theta_max 28.41
_diffrn_reflns_theta_min 2.29
_exptl_absorpt_coefficient_mu 0.262
_exptl_absorpt_correction_T_max 0.9672
_exptl_absorpt_correction_T_min 0.8956
_exptl_absorpt_correction_type multi-scan
_exptl_absorpt_process_details 'SADABS (Sheldrick, 2008a)'
_exptl_crystal_colour colourless
_exptl_crystal_density_diffrn 1.238
_exptl_crystal_description Block
_exptl_crystal_F_000 1328
_exptl_crystal_size_max 0.18
_exptl_crystal_size_mid 0.14
_exptl_crystal_size_min 0.13
_refine_diff_density_max 0.432
_refine_diff_density_min -0.338
_refine_diff_density_rms 0.052
_refine_ls_extinction_method none
_refine_ls_goodness_of_fit_ref 1.027
_refine_ls_hydrogen_treatment constr
_refine_ls_matrix_type full
_refine_ls_number_parameters 373
_refine_ls_number_reflns 8368
_refine_ls_number_restraints 0
_refine_ls_restrained_S_all 1.027
_refine_ls_R_factor_all 0.0529
_refine_ls_R_factor_gt 0.0380
_refine_ls_shift/su_max 0.001
_refine_ls_shift/su_mean 0.000
_refine_ls_structure_factor_coef Fsqd
_refine_ls_weighting_details 'calc w=1/[\s^2^(Fo^2^)+(0.0406P)^2^+1.9379P] where P=(Fo^2^+2Fc^2^)/3'
_refine_ls_weighting_scheme calc
_refine_ls_wR_factor_gt 0.0900
_refine_ls_wR_factor_ref 0.0982
_reflns_number_gt 6688
_reflns_number_total 8368
_reflns_threshold_expression >2sigma(I)
_cod_data_source_file ic300541n_si_002_2.cif
_cod_data_source_block msb405_0m
_cod_database_code 4329283

loop_
_symmetry_equiv_pos_as_xyz
'x, y, z'
'-x+1/2, y+1/2, -z+1/2'
'-x, -y, -z'
'x-1/2, -y-1/2, z-1/2'

loop_
_atom_site_label
_atom_site_type_symbol
_atom_site_fract_x
_atom_site_fract_y
_atom_site_fract_z
_atom_site_U_iso_or_equiv
_atom_site_adp_type
_atom_site_occupancy
_atom_site_symmetry_multiplicity
_atom_site_calc_flag
_atom_site_refinement_flags
P1 P 0.45036(3) -0.01670(5) 0.295650(17) 0.02352(10) Uani 1 1 d .
P2 P 0.54288(3) 0.14418(4) 0.238243(16) 0.02150(9) Uani 1 1 d .
P3 P 0.82684(3) 0.25861(4) 0.482187(17) 0.02249(10) Uani 1 1 d .
P4 P 0.80186(4) 0.39608(5) 0.566751(18) 0.02956(11) Uani 1 1 d .
O1 O 0.65889(8) 0.16656(12) 0.26049(4) 0.0237(2) Uani 1 1 d .
O2 O 0.73186(8) 0.17482(12) 0.45007(4) 0.0246(2) Uani 1 1 d .
O3 O 0.69640(10) 0.40323(13) 0.58929(5) 0.0341(3) Uani 1 1 d .
O4 O 0.47605(8) 0.08041(13) 0.65327(5) 0.0282(3) Uani 1 1 d .
N1 N 0.52114(10) -0.03081(14) 0.24647(5) 0.0231(3) Uani 1 1 d .
N2 N 0.48393(10) 0.15580(14) 0.29304(5) 0.0227(3) Uani 1 1 d .
N3 N 0.81863(10) 0.22670(15) 0.54758(5) 0.0253(3) Uani 1 1 d .
N4 N 0.78211(11) 0.41768(14) 0.49889(6) 0.0262(3) Uani 1 1 d .
C1 C 0.52646(12) -0.15042(19) 0.20967(7) 0.0284(4) Uani 1 1 d .
C2 C 0.59168(16) -0.1106(2) 0.16887(8) 0.0420(5) Uani 1 1 d .
H2A H 0.5641 -0.0299 0.1481 0.063 Uiso 1 1 calc R
H2B H 0.5975 -0.1905 0.1451 0.063 Uiso 1 1 calc R
H2C H 0.6556 -0.0855 0.1871 0.063 Uiso 1 1 calc R
C3 C 0.56931(16) -0.2761(2) 0.24217(9) 0.0435(5) Uani 1 1 d .
H3A H 0.6337 -0.2517 0.2598 0.065 Uiso 1 1 calc R
H3B H 0.5739 -0.3567 0.2186 0.065 Uiso 1 1 calc R
H3C H 0.5278 -0.3005 0.2690 0.065 Uiso 1 1 calc R
C4 C 0.42572(15) -0.1867(3) 0.18223(10) 0.0533(6) Uani 1 1 d .
H4A H 0.3846 -0.2127 0.2090 0.080 Uiso 1 1 calc R
H4B H 0.4298 -0.2658 0.1579 0.080 Uiso 1 1 calc R
H4C H 0.3982 -0.1048 0.1622 0.080 Uiso 1 1 calc R
C5 C 0.43365(13) 0.27730(19) 0.31349(7) 0.0289(4) Uani 1 1 d .
C6 C 0.32832(14) 0.2812(2) 0.28843(9) 0.0423(5) Uani 1 1 d .
H6A H 0.3250 0.2894 0.2498 0.063 Uiso 1 1 calc R
H6B H 0.2962 0.3623 0.3022 0.063 Uiso 1 1 calc R
H6C H 0.2961 0.1944 0.2972 0.063 Uiso 1 1 calc R
C7 C 0.43923(16) 0.2611(2) 0.37401(7) 0.0374(4) Uani 1 1 d .
H7A H 0.4063 0.1744 0.3822 0.056 Uiso 1 1 calc R
H7B H 0.4081 0.3420 0.3886 0.056 Uiso 1 1 calc R
H7C H 0.5069 0.2566 0.3899 0.056 Uiso 1 1 calc R
C8 C 0.48390(15) 0.41252(19) 0.30004(8) 0.0354(4) Uani 1 1 d .
H8A H 0.5517 0.4091 0.3156 0.053 Uiso 1 1 calc R
H8B H 0.4525 0.4934 0.3145 0.053 Uiso 1 1 calc R
H8C H 0.4797 0.4219 0.2614 0.053 Uiso 1 1 calc R
C9 C 0.70373(11) 0.10477(17) 0.30719(6) 0.0217(3) Uani 1 1 d .
C10 C 0.75792(12) -0.01683(18) 0.30477(7) 0.0256(3) Uani 1 1 d .
H10 H 0.7632 -0.0601 0.2715 0.031 Uiso 1 1 calc R
C11 C 0.80429(13) -0.07434(19) 0.35156(7) 0.0294(4) Uani 1 1 d .
H11 H 0.8416 -0.1574 0.3502 0.035 Uiso 1 1 calc R
C12 C 0.79678(12) -0.01171(18) 0.40039(7) 0.0268(3) Uani 1 1 d .
H12 H 0.8280 -0.0521 0.4323 0.032 Uiso 1 1 calc R
C13 C 0.74311(11) 0.11040(17) 0.40181(6) 0.0223(3) Uani 1 1 d .
C14 C 0.69651(11) 0.16940(17) 0.35549(6) 0.0220(3) Uani 1 1 d .
H14 H 0.6600 0.2533 0.3568 0.026 Uiso 1 1 calc R
C15 C 0.84664(13) 0.09905(19) 0.57950(7) 0.0294(4) Uani 1 1 d .
C16 C 0.76349(15) -0.0059(2) 0.57046(9) 0.0399(5) Uani 1 1 d .
H16A H 0.7060 0.0353 0.5825 0.060 Uiso 1 1 calc R
H16B H 0.7812 -0.0922 0.5906 0.060 Uiso 1 1 calc R
H16C H 0.7499 -0.0283 0.5325 0.060 Uiso 1 1 calc R
C17 C 0.93610(16) 0.0343(3) 0.56197(11) 0.0591(7) Uani 1 1 d .
H17A H 0.9236 0.0110 0.5241 0.089 Uiso 1 1 calc R
H17B H 0.9531 -0.0515 0.5825 0.089 Uiso 1 1 calc R
H17C H 0.9895 0.1015 0.5680 0.089 Uiso 1 1 calc R
C18 C 0.8608(2) 0.1382(3) 0.63800(9) 0.0682(9) Uani 1 1 d .
H18A H 0.9162 0.2015 0.6453 0.102 Uiso 1 1 calc R
H18B H 0.8724 0.0528 0.6595 0.102 Uiso 1 1 calc R
H18C H 0.8028 0.1855 0.6469 0.102 Uiso 1 1 calc R
C19 C 0.78424(13) 0.55348(18) 0.47010(7) 0.0291(4) Uani 1 1 d .
C20 C 0.88756(14) 0.6003(2) 0.46667(9) 0.0384(4) Uani 1 1 d .
H20A H 0.9212 0.6158 0.5026 0.058 Uiso 1 1 calc R
H20B H 0.8867 0.6880 0.4463 0.058 Uiso 1 1 calc R
H20C H 0.9210 0.5272 0.4490 0.058 Uiso 1 1 calc R
C21 C 0.72937(14) 0.5337(2) 0.41475(8) 0.0363(4) Uani 1 1 d .
H21A H 0.7600 0.4593 0.3962 0.054 Uiso 1 1 calc R
H21B H 0.7301 0.6219 0.3948 0.054 Uiso 1 1 calc R
H21C H 0.6626 0.5072 0.4176 0.054 Uiso 1 1 calc R
C22 C 0.73271(18) 0.6618(2) 0.50049(9) 0.0473(6) Uani 1 1 d .
H22A H 0.6680 0.6277 0.5043 0.071 Uiso 1 1 calc R
H22B H 0.7279 0.7510 0.4809 0.071 Uiso 1 1 calc R
H22C H 0.7692 0.6764 0.5358 0.071 Uiso 1 1 calc R
C23 C 0.61945(13) 0.31092(17) 0.57757(7) 0.0272(4) Uani 1 1 d .
C24 C 0.57638(13) 0.2850(2) 0.52612(7) 0.0320(4) Uani 1 1 d .
H24 H 0.5973 0.3326 0.4968 0.038 Uiso 1 1 calc R
C25 C 0.50196(13) 0.1878(2) 0.51853(7) 0.0349(4) Uani 1 1 d .
H25 H 0.4724 0.1680 0.4834 0.042 Uiso 1 1 calc R
C26 C 0.46960(13) 0.1187(2) 0.56086(7) 0.0311(4) Uani 1 1 d .
H26 H 0.4189 0.0518 0.5549 0.037 Uiso 1 1 calc R
C27 C 0.51228(12) 0.14878(18) 0.61192(7) 0.0251(3) Uani 1 1 d .
C28 C 0.58679(13) 0.24537(17) 0.62087(7) 0.0269(4) Uani 1 1 d .
H28 H 0.6152 0.2666 0.6561 0.032 Uiso 1 1 calc R

loop_
_atom_site_aniso_label
_atom_site_aniso_U_11
_atom_site_aniso_U_22
_atom_site_aniso_U_33
_atom_site_aniso_U_23
_atom_site_aniso_U_13
_atom_site_aniso_U_12
P1 0.0214(2) 0.0271(2) 0.0235(2) 0.00484(16) 0.00811(16) 0.00052(16)
P2 0.0234(2) 0.0245(2) 0.01749(19) 0.00337(15) 0.00597(16) 0.00040(16)
P3 0.0222(2) 0.0226(2) 0.0231(2) 0.00031(16) 0.00449(16) -0.00098(16)
P4 0.0400(3) 0.0241(2) 0.0263(2) -0.00316(17) 0.01058(19) -0.00901(19)
O1 0.0243(6) 0.0283(6) 0.0192(5) 0.0032(4) 0.0060(5) -0.0032(5)
O2 0.0223(5) 0.0322(6) 0.0199(6) -0.0022(5) 0.0049(4) -0.0014(5)
O3 0.0501(8) 0.0248(6) 0.0320(7) -0.0041(5) 0.0219(6) -0.0085(6)
O4 0.0244(6) 0.0354(7) 0.0268(6) 0.0118(5) 0.0102(5) 0.0021(5)
N1 0.0259(7) 0.0240(7) 0.0205(6) 0.0000(5) 0.0072(5) -0.0024(5)
N2 0.0244(7) 0.0243(7) 0.0209(7) 0.0032(5) 0.0082(5) 0.0031(5)
N3 0.0312(7) 0.0227(7) 0.0215(7) -0.0003(5) 0.0023(6) -0.0031(6)
N4 0.0329(8) 0.0207(7) 0.0273(7) 0.0015(6) 0.0130(6) -0.0005(6)
C1 0.0266(8) 0.0277(9) 0.0323(9) -0.0073(7) 0.0086(7) -0.0015(7)
C2 0.0543(13) 0.0432(11) 0.0323(10) -0.0100(9) 0.0200(9) -0.0063(10)
C3 0.0507(12) 0.0287(10) 0.0550(13) -0.0012(9) 0.0217(11) 0.0059(9)
C4 0.0356(11) 0.0602(15) 0.0621(15) -0.0314(12) -0.0007(10) -0.0013(10)
C5 0.0321(9) 0.0293(9) 0.0270(9) 0.0016(7) 0.0109(7) 0.0095(7)
C6 0.0319(10) 0.0488(12) 0.0471(12) 0.0035(10) 0.0090(9) 0.0152(9)
C7 0.0481(11) 0.0390(11) 0.0283(9) -0.0006(8) 0.0167(9) 0.0082(9)
C8 0.0459(11) 0.0262(9) 0.0359(10) 0.0025(7) 0.0124(9) 0.0085(8)
C9 0.0198(7) 0.0248(8) 0.0210(8) 0.0020(6) 0.0050(6) -0.0038(6)
C10 0.0227(8) 0.0285(8) 0.0265(8) -0.0042(7) 0.0063(7) -0.0014(6)
C11 0.0269(8) 0.0266(9) 0.0350(9) -0.0011(7) 0.0050(7) 0.0038(7)
C12 0.0234(8) 0.0293(9) 0.0271(8) 0.0030(7) 0.0011(7) 0.0009(7)
C13 0.0196(7) 0.0261(8) 0.0220(8) -0.0011(6) 0.0057(6) -0.0030(6)
C14 0.0192(7) 0.0235(8) 0.0240(8) 0.0003(6) 0.0059(6) 0.0008(6)
C15 0.0340(9) 0.0279(9) 0.0247(8) 0.0042(7) -0.0015(7) -0.0005(7)
C16 0.0470(12) 0.0269(9) 0.0461(12) 0.0064(8) 0.0071(9) -0.0031(8)
C17 0.0344(11) 0.0636(16) 0.0811(18) 0.0369(14) 0.0140(12) 0.0148(11)
C18 0.122(3) 0.0460(14) 0.0279(11) 0.0029(10) -0.0218(13) -0.0019(15)
C19 0.0332(9) 0.0218(8) 0.0347(9) 0.0041(7) 0.0141(8) 0.0018(7)
C20 0.0377(10) 0.0320(10) 0.0466(12) 0.0106(9) 0.0094(9) -0.0060(8)
C21 0.0383(10) 0.0306(9) 0.0408(11) 0.0114(8) 0.0078(9) 0.0005(8)
C22 0.0679(15) 0.0271(10) 0.0530(13) 0.0035(9) 0.0303(12) 0.0093(10)
C23 0.0345(9) 0.0208(8) 0.0297(9) 0.0007(6) 0.0163(7) 0.0021(7)
C24 0.0338(9) 0.0370(10) 0.0280(9) 0.0104(7) 0.0151(8) 0.0049(8)
C25 0.0283(9) 0.0517(12) 0.0251(9) 0.0085(8) 0.0057(7) 0.0009(8)
C26 0.0238(8) 0.0408(10) 0.0298(9) 0.0084(8) 0.0070(7) 0.0008(7)
C27 0.0272(8) 0.0258(8) 0.0251(8) 0.0074(6) 0.0134(7) 0.0077(6)
C28 0.0358(9) 0.0233(8) 0.0243(8) 0.0011(6) 0.0141(7) 0.0038(7)

loop_
_atom_type_symbol
_atom_type_description
_atom_type_scat_dispersion_real
_atom_type_scat_dispersion_imag
_atom_type_scat_source
C C 0.0033 0.0016 'International Tables Vol C Tables 4.2.6.8 and 6.1.1.4'
H H 0.0000 0.0000 'International Tables Vol C Tables 4.2.6.8 and 6.1.1.4'
N N 0.0061 0.0033 'International Tables Vol C Tables 4.2.6.8 and 6.1.1.4'
O O 0.0106 0.0060 'International Tables Vol C Tables 4.2.6.8 and 6.1.1.4'
P P 0.1023 0.0942 'International Tables Vol C Tables 4.2.6.8 and 6.1.1.4'

loop_
_geom_angle_atom_site_label_1
_geom_angle_atom_site_label_2
_geom_angle_atom_site_label_3
_geom_angle
_geom_angle_site_symmetry_1
_geom_angle_site_symmetry_3
O4 P1 N1 100.54(7) 3_656 .
O4 P1 N2 103.57(7) 3_656 .
N1 P1 N2 81.77(7) . .
O1 P2 N1 105.38(6) . .
O1 P2 N2 105.73(6) . .
N1 P2 N2 81.40(7) . .
O2 P3 N3 103.78(7) . .
O2 P3 N4 104.38(7) . .
N3 P3 N4 80.87(7) . .
O3 P4 N3 107.48(7) . .
O3 P4 N4 108.02(7) . .
N3 P4 N4 80.61(7) . .
C9 O1 P2 122.97(10) . .
C13 O2 P3 117.54(10) . .
C23 O3 P4 127.02(11) . .
C27 O4 P1 120.70(11) . 3_656
C1 N1 P1 127.43(11) . .
C1 N1 P2 130.23(11) . .
P1 N1 P2 98.27(7) . .
C5 N2 P1 126.00(11) . .
C5 N2 P2 129.61(11) . .
P1 N2 P2 97.73(7) . .
C15 N3 P3 129.05(12) . .
C15 N3 P4 130.71(12) . .
P3 N3 P4 98.02(7) . .
C19 N4 P3 127.83(11) . .
C19 N4 P4 125.83(12) . .
P3 N4 P4 97.33(7) . .
N1 C1 C2 108.95(14) . .
N1 C1 C4 109.89(15) . .
C2 C1 C4 110.39(17) . .
N1 C1 C3 107.98(15) . .
C2 C1 C3 109.56(16) . .
C4 C1 C3 110.02(18) . .
C1 C2 H2A 109.5 . .
C1 C2 H2B 109.5 . .
H2A C2 H2B 109.5 . .
C1 C2 H2C 109.5 . .
H2A C2 H2C 109.5 . .
H2B C2 H2C 109.5 . .
C1 C3 H3A 109.5 . .
C1 C3 H3B 109.5 . .
H3A C3 H3B 109.5 . .
C1 C3 H3C 109.5 . .
H3A C3 H3C 109.5 . .
H3B C3 H3C 109.5 . .
C1 C4 H4A 109.5 . .
C1 C4 H4B 109.5 . .
H4A C4 H4B 109.5 . .
C1 C4 H4C 109.5 . .
H4A C4 H4C 109.5 . .
H4B C4 H4C 109.5 . .
N2 C5 C8 108.84(14) . .
N2 C5 C6 110.52(15) . .
C8 C5 C6 109.58(16) . .
N2 C5 C7 108.01(14) . .
C8 C5 C7 110.17(16) . .
C6 C5 C7 109.69(16) . .
C5 C6 H6A 109.5 . .
C5 C6 H6B 109.5 . .
H6A C6 H6B 109.5 . .
C5 C6 H6C 109.5 . .
H6A C6 H6C 109.5 . .
H6B C6 H6C 109.5 . .
C5 C7 H7A 109.5 . .
C5 C7 H7B 109.5 . .
H7A C7 H7B 109.5 . .
C5 C7 H7C 109.5 . .
H7A C7 H7C 109.5 . .
H7B C7 H7C 109.5 . .
C5 C8 H8A 109.5 . .
C5 C8 H8B 109.5 . .
H8A C8 H8B 109.5 . .
C5 C8 H8C 109.5 . .
H8A C8 H8C 109.5 . .
H8B C8 H8C 109.5 . .
C14 C9 C10 120.82(15) . .
C14 C9 O1 119.17(14) . .
C10 C9 O1 119.96(14) . .
C11 C10 C9 119.07(16) . .
C11 C10 H10 120.5 . .
C9 C10 H10 120.5 . .
C10 C11 C12 120.79(16) . .
C10 C11 H11 119.6 . .
C12 C11 H11 119.6 . .
C13 C12 C11 119.14(16) . .
C13 C12 H12 120.4 . .
C11 C12 H12 120.4 . .
C14 C13 C12 120.85(15) . .
C14 C13 O2 118.15(14) . .
C12 C13 O2 120.98(15) . .
C13 C14 C9 119.32(15) . .
C13 C14 H14 120.3 . .
C9 C14 H14 120.3 . .
N3 C15 C17 109.93(16) . .
N3 C15 C18 108.95(16) . .
C17 C15 C18 112.4(2) . .
N3 C15 C16 108.14(15) . .
C17 C15 C16 109.55(18) . .
C18 C15 C16 107.71(18) . .
C15 C16 H16A 109.5 . .
C15 C16 H16B 109.5 . .
H16A C16 H16B 109.5 . .
C15 C16 H16C 109.5 . .
H16A C16 H16C 109.5 . .
H16B C16 H16C 109.5 . .
C15 C17 H17A 109.5 . .
C15 C17 H17B 109.5 . .
H17A C17 H17B 109.5 . .
C15 C17 H17C 109.5 . .
H17A C17 H17C 109.5 . .
H17B C17 H17C 109.5 . .
C15 C18 H18A 109.5 . .
C15 C18 H18B 109.5 . .
H18A C18 H18B 109.5 . .
C15 C18 H18C 109.5 . .
H18A C18 H18C 109.5 . .
H18B C18 H18C 109.5 . .
N4 C19 C21 107.86(15) . .
N4 C19 C22 107.20(14) . .
C21 C19 C22 109.63(17) . .
N4 C19 C20 111.25(15) . .
C21 C19 C20 110.45(16) . .
C22 C19 C20 110.36(17) . .
C19 C20 H20A 109.5 . .
C19 C20 H20B 109.5 . .
H20A C20 H20B 109.5 . .
C19 C20 H20C 109.5 . .
H20A C20 H20C 109.5 . .
H20B C20 H20C 109.5 . .
C19 C21 H21A 109.5 . .
C19 C21 H21B 109.5 . .
H21A C21 H21B 109.5 . .
C19 C21 H21C 109.5 . .
H21A C21 H21C 109.5 . .
H21B C21 H21C 109.5 . .
C19 C22 H22A 109.5 . .
C19 C22 H22B 109.5 . .
H22A C22 H22B 109.5 . .
C19 C22 H22C 109.5 . .
H22A C22 H22C 109.5 . .
H22B C22 H22C 109.5 . .
C24 C23 O3 122.77(15) . .
C24 C23 C28 121.13(17) . .
O3 C23 C28 116.09(16) . .
C23 C24 C25 118.29(16) . .
C23 C24 H24 120.9 . .
C25 C24 H24 120.9 . .
C26 C25 C24 121.67(18) . .
C26 C25 H25 119.2 . .
C24 C25 H25 119.2 . .
C27 C26 C25 118.93(18) . .
C27 C26 H26 120.5 . .
C25 C26 H26 120.5 . .
C26 C27 C28 120.84(15) . .
C26 C27 O4 117.17(16) . .
C28 C27 O4 121.98(16) . .
C27 C28 C23 119.09(17) . .
C27 C28 H28 120.5 . .
C23 C28 H28 120.5 . .

loop_
_geom_bond_atom_site_label_1
_geom_bond_atom_site_label_2
_geom_bond_distance
_geom_bond_site_symmetry_2
P1 O4 1.6599(12) 3_656
P1 N1 1.7001(14) .
P1 N2 1.7091(15) .
P2 O1 1.6613(12) .
P2 N1 1.7084(14) .
P2 N2 1.7136(14) .
P3 O2 1.6674(12) .
P3 N3 1.7067(15) .
P3 N4 1.7113(15) .
P4 O3 1.6551(14) .
P4 N3 1.7069(15) .
P4 N4 1.7204(15) .
O1 C9 1.3954(19) .
O2 C13 1.3972(19) .
O3 C23 1.391(2) .
O4 C27 1.3869(19) .
O4 P1 1.6599(12) 3_656
N1 C1 1.479(2) .
N2 C5 1.482(2) .
N3 C15 1.482(2) .
N4 C19 1.486(2) .
C1 C2 1.518(3) .
C1 C4 1.528(3) .
C1 C3 1.528(3) .
C2 H2A 0.9800 .
C2 H2B 0.9800 .
C2 H2C 0.9800 .
C3 H3A 0.9800 .
C3 H3B 0.9800 .
C3 H3C 0.9800 .
C4 H4A 0.9800 .
C4 H4B 0.9800 .
C4 H4C 0.9800 .
C5 C8 1.525(3) .
C5 C6 1.527(3) .
C5 C7 1.536(2) .
C6 H6A 0.9800 .
C6 H6B 0.9800 .
C6 H6C 0.9800 .
C7 H7A 0.9800 .
C7 H7B 0.9800 .
C7 H7C 0.9800 .
C8 H8A 0.9800 .
C8 H8B 0.9800 .
C8 H8C 0.9800 .
C9 C14 1.387(2) .
C9 C10 1.389(2) .
C10 C11 1.388(2) .
C10 H10 0.9500 .
C11 C12 1.392(2) .
C11 H11 0.9500 .
C12 C13 1.386(2) .
C12 H12 0.9500 .
C13 C14 1.385(2) .
C14 H14 0.9500 .
C15 C17 1.515(3) .
C15 C18 1.519(3) .
C15 C16 1.528(3) .
C16 H16A 0.9800 .
C16 H16B 0.9800 .
C16 H16C 0.9800 .
C17 H17A 0.9800 .
C17 H17B 0.9800 .
C17 H17C 0.9800 .
C18 H18A 0.9800 .
C18 H18B 0.9800 .
C18 H18C 0.9800 .
C19 C21 1.521(3) .
C19 C22 1.525(3) .
C19 C20 1.528(3) .
C20 H20A 0.9800 .
C20 H20B 0.9800 .
C20 H20C 0.9800 .
C21 H21A 0.9800 .
C21 H21B 0.9800 .
C21 H21C 0.9800 .
C22 H22A 0.9800 .
C22 H22B 0.9800 .
C22 H22C 0.9800 .
C23 C24 1.386(3) .
C23 C28 1.393(2) .
C24 C25 1.387(3) .
C24 H24 0.9500 .
C25 C26 1.386(2) .
C25 H25 0.9500 .
C26 C27 1.383(3) .
C26 H26 0.9500 .
C27 C28 1.386(2) .
C28 H28 0.9500 .
